data_7043758
loop_
_publ_author_name
'Obeid, Naim M.'
'Klemmer, Lukas'
'Maus, Daniel'
'Zimmer, Michael'
'Jeck, Jonathan'
'Bejan, Iulia'
'White, Andrew J. P.'
'Huch, Volker'
'Jung, Gregor'
'Scheschkewitz, David'

_publ_section_title
;
 (Oligo)aromatic species with one or two conjugated Si[double bond, length
 as m-dash]Si bonds: near-IR emission of anthracenyl-bridged
 tetrasiladiene.
;
_journal_name_full 'Dalton transactions (Cambridge, England : 2003)'
_journal_paper_doi 10.1039/c7dt00397h
_journal_year 2017
_chemical_formula_moiety 'C55 H82 Si2, 0.5 (C6 H14)'
_chemical_formula_sum 'C58 H89 Si2'
_chemical_formula_weight 842.47
_chemical_properties_physical ', Air-sensitive,Moisture-sensitive'
_space_group_crystal_system triclinic
_space_group_IT_number 2
_space_group_name_Hall '-P 1'
_space_group_name_H-M_alt 'P -1'
_symmetry_space_group_name_Hall '-P 1'
_symmetry_space_group_name_H-M 'P -1'
_atom_sites_solution_hydrogens geom
_audit_creation_method SHELXL-2014/6
_audit_update_record
;
2017-01-27 deposited with the CCDC.
2017-03-29 downloaded from the CCDC.
;
_cell_angle_alpha 109.835(4)
_cell_angle_beta 101.906(4)
_cell_angle_gamma 97.497(4)
_cell_formula_units_Z 2
_cell_length_a 12.8482(9)
_cell_length_b 13.2841(12)
_cell_length_c 17.9857(14)
_cell_measurement_reflns_used 9904
_cell_measurement_temperature 163(2)
_cell_measurement_theta_max 25.85
_cell_measurement_theta_min 2.37
_cell_volume 2757.7(4)
_computing_cell_refinement 'Bruker SAINT'
_computing_data_collection 'Bruker APEX2'
_computing_data_reduction 'Bruker SAINT'
_computing_molecular_graphics 'Bruker SHELXTL'
_computing_publication_material 'Bruker SHELXTL'
_computing_structure_refinement 'SHELXL-2014/6 (Sheldrick, 2014)'
_computing_structure_solution 'SHELXS-97 (Sheldrick 2008)'
_diffrn_ambient_temperature 163(2)
_diffrn_measured_fraction_theta_full 0.999
_diffrn_measured_fraction_theta_max 0.981
_diffrn_measurement_device_type 'Bruker APEX-II CCD'
_diffrn_measurement_method '\f and \w scans'
_diffrn_radiation_type MoK\a
_diffrn_radiation_wavelength 0.71073
_diffrn_reflns_av_R_equivalents 0.0382
_diffrn_reflns_av_unetI/netI 0.0449
_diffrn_reflns_Laue_measured_fraction_full 0.999
_diffrn_reflns_Laue_measured_fraction_max 0.981
_diffrn_reflns_limit_h_max 16
_diffrn_reflns_limit_h_min -16
_diffrn_reflns_limit_k_max 17
_diffrn_reflns_limit_k_min -17
_diffrn_reflns_limit_l_max 23
_diffrn_reflns_limit_l_min -23
_diffrn_reflns_number 50119
_diffrn_reflns_point_group_measured_fraction_full 0.999
_diffrn_reflns_point_group_measured_fraction_max 0.981
_diffrn_reflns_theta_full 25.242
_diffrn_reflns_theta_max 28.122
_diffrn_reflns_theta_min 1.250
_exptl_absorpt_coefficient_mu 0.097
_exptl_absorpt_correction_T_max 0.7456
_exptl_absorpt_correction_T_min 0.7087
_exptl_absorpt_correction_type multi-scan
_exptl_absorpt_process_details 'SADABS 2014/4'
_exptl_crystal_colour yellow
_exptl_crystal_density_diffrn 1.015
_exptl_crystal_description block
_exptl_crystal_F_000 930
_exptl_crystal_recrystallization_method 'Re-crystallisation from solvent'
_exptl_crystal_size_max 0.489
_exptl_crystal_size_mid 0.308
_exptl_crystal_size_min 0.128
_refine_diff_density_max 0.427
_refine_diff_density_min -0.340
_refine_diff_density_rms 0.044
_refine_ls_extinction_method none
_refine_ls_goodness_of_fit_ref 1.038
_refine_ls_hydrogen_treatment constr
_refine_ls_matrix_type full
_refine_ls_number_parameters 594
_refine_ls_number_reflns 13225
_refine_ls_number_restraints 163
_refine_ls_restrained_S_all 1.042
_refine_ls_R_factor_all 0.0888
_refine_ls_R_factor_gt 0.0553
_refine_ls_shift/su_max 0.001
_refine_ls_shift/su_mean 0.000
_refine_ls_structure_factor_coef Fsqd
_refine_ls_weighting_details 'w=1/[\s^2^(Fo^2^)+(0.0672P)^2^+0.9724P] where P=(Fo^2^+2Fc^2^)/3'
_refine_ls_weighting_scheme calc
_refine_ls_wR_factor_gt 0.1364
_refine_ls_wR_factor_ref 0.1545
_reflns_Friedel_coverage 0.000
_reflns_number_gt 9088
_reflns_number_total 13225
_reflns_threshold_expression 'I > 2\s(I)'
_cod_data_source_file c7dt00397h2.cif
_cod_data_source_block sh3611
_cod_database_code 7043758
_shelx_space_group_comment
; 
The symmetry employed for this shelxl refinement is uniquely defined 
by the following loop, which should always be used as a source of 
symmetry information in preference to the above space-group names. 
They are only intended as comments. 
;
_shelx_estimated_absorpt_t_min 0.954
_shelx_estimated_absorpt_t_max 0.988
_shelxl_version_number 2014/6

loop_
_space_group_symop_operation_xyz
'x, y, z'
'-x, -y, -z'

loop_
_atom_site_label
_atom_site_type_symbol
_atom_site_fract_x
_atom_site_fract_y
_atom_site_fract_z
_atom_site_U_iso_or_equiv
_atom_site_adp_type
_atom_site_occupancy
_atom_site_site_symmetry_order
_atom_site_calc_flag
_atom_site_refinement_flags_posn
_atom_site_refinement_flags_adp
_atom_site_refinement_flags_occupancy
_atom_site_disorder_assembly
_atom_site_disorder_group
Si1 Si 0.72181(4) 0.42912(4) 0.69769(3) 0.03031(13) Uani 1 1 d . . . . .
Si2 Si 0.65533(4) 0.50420(4) 0.79822(3) 0.02735(12) Uani 1 1 d . . . . .
C1 C 0.68488(14) 0.27758(15) 0.63458(11) 0.0317(4) Uani 1 1 d . . . . .
C2 C 0.65017(15) 0.24528(18) 0.54834(12) 0.0427(5) Uani 1 1 d . . . . .
C3 C 0.6332(2) 0.1356(2) 0.49777(14) 0.0627(7) Uani 1 1 d . . . . .
C4 C 0.6468(2) 0.0593(2) 0.53320(16) 0.0724(8) Uani 1 1 d . . . . .
H4 H 0.6343 -0.0156 0.4984 0.087 Uiso 1 1 calc R U . . .
C5 C 0.6777(2) 0.08721(17) 0.61692(15) 0.0551(6) Uani 1 1 d . . . . .
C6 C 0.69735(16) 0.19736(15) 0.66864(12) 0.0360(4) Uani 1 1 d . . . . .
C7 C 0.62973(18) 0.3299(2) 0.51164(13) 0.0549(6) Uani 1 1 d . . . . .
H7A H 0.6969 0.3597 0.5015 0.082 Uiso 1 1 calc R U . . .
H7B H 0.6066 0.3893 0.5499 0.082 Uiso 1 1 calc R U . . .
H7C H 0.5724 0.2956 0.4598 0.082 Uiso 1 1 calc R U . . .
C8 C 0.5994(3) 0.0973(3) 0.40464(15) 0.1043(14) Uani 1 1 d . . . . .
H8A H 0.6591 0.1263 0.3862 0.156 Uiso 1 1 calc R U . . .
H8B H 0.5346 0.1241 0.3874 0.156 Uiso 1 1 calc R U . . .
H8C H 0.5828 0.0170 0.3803 0.156 Uiso 1 1 calc R U . . .
C9 C 0.6932(3) -0.00047(19) 0.6515(2) 0.0818(9) Uani 1 1 d . . . . .
H9A H 0.7699 0.0127 0.6811 0.123 Uiso 1 1 calc R U . . .
H9B H 0.6722 -0.0726 0.6065 0.123 Uiso 1 1 calc R U . . .
H9C H 0.6476 0.0016 0.6892 0.123 Uiso 1 1 calc R U . . .
C10 C 0.73059(18) 0.22490(16) 0.75948(12) 0.0406(5) Uani 1 1 d . . . . .
H10A H 0.6696 0.1948 0.7761 0.061 Uiso 1 1 calc R U . . .
H10B H 0.7509 0.3047 0.7884 0.061 Uiso 1 1 calc R U . . .
H10C H 0.7930 0.1931 0.7733 0.061 Uiso 1 1 calc R U . . .
C11 C 0.83827(14) 0.50407(14) 0.67450(10) 0.0285(4) Uani 1 1 d . . . . .
C12 C 0.93839(14) 0.47146(14) 0.68704(10) 0.0284(4) Uani 1 1 d . . . . .
C13 C 1.02686(15) 0.52381(15) 0.67067(11) 0.0345(4) Uani 1 1 d . . . . .
H13 H 1.0937 0.5006 0.6788 0.041 Uiso 1 1 calc R U . . .
C14 C 1.02059(16) 0.60840(16) 0.64297(12) 0.0374(4) Uani 1 1 d . . . . .
C15 C 0.92246(16) 0.64035(16) 0.63137(13) 0.0400(5) Uani 1 1 d . . . . .
H15 H 0.9171 0.6987 0.6125 0.048 Uiso 1 1 calc R U . . .
C16 C 0.83067(15) 0.59032(16) 0.64620(12) 0.0359(4) Uani 1 1 d . . . . .
C17 C 0.95332(15) 0.37980(15) 0.71788(11) 0.0339(4) Uani 1 1 d . . . . .
H17 H 0.8852 0.3582 0.7326 0.041 Uiso 1 1 calc R U . . .
C18 C 0.96711(19) 0.27853(17) 0.65162(14) 0.0496(5) Uani 1 1 d . . . . .
H18A H 0.9018 0.2508 0.6051 0.074 Uiso 1 1 calc R U . . .
H18B H 0.9777 0.2217 0.6740 0.074 Uiso 1 1 calc R U . . .
H18C H 1.0307 0.2979 0.6331 0.074 Uiso 1 1 calc R U . . .
C19 C 1.04757(19) 0.4170(2) 0.79556(14) 0.0541(6) Uani 1 1 d . . . . .
H19A H 1.1161 0.4377 0.7832 0.081 Uiso 1 1 calc R U . . .
H19B H 1.0514 0.3568 0.8152 0.081 Uiso 1 1 calc R U . . .
H19C H 1.0355 0.4802 0.8380 0.081 Uiso 1 1 calc R U . . .
C20 C 1.12079(17) 0.66702(18) 0.62969(15) 0.0475(5) Uani 1 1 d . . . . .
H20 H 1.1745 0.6186 0.6265 0.057 Uiso 1 1 calc R U . . .
C21 C 1.0971(2) 0.6862(2) 0.55034(15) 0.0650(7) Uani 1 1 d . . . . .
H21A H 1.0433 0.7322 0.5508 0.098 Uiso 1 1 calc R U . . .
H21B H 1.0682 0.6157 0.5041 0.098 Uiso 1 1 calc R U . . .
H21C H 1.1645 0.7232 0.5447 0.098 Uiso 1 1 calc R U . . .
C22 C 1.1728(2) 0.7722(2) 0.70285(16) 0.0671(7) Uani 1 1 d . . . . .
H22A H 1.2414 0.8056 0.6966 0.101 Uiso 1 1 calc R U . . .
H22B H 1.1873 0.7563 0.7529 0.101 Uiso 1 1 calc R U . . .
H22C H 1.1233 0.8229 0.7066 0.101 Uiso 1 1 calc R U . . .
C23 C 0.72783(19) 0.6333(2) 0.63202(17) 0.0563(7) Uani 1 1 d . . . . .
H23 H 0.6696 0.5867 0.6427 0.068 Uiso 1 1 calc R U . . .
C24 C 0.6887(2) 0.6241(3) 0.5434(2) 0.0833(10) Uani 1 1 d . . . . .
H24A H 0.7423 0.6725 0.5320 0.125 Uiso 1 1 calc R U . . .
H24B H 0.6185 0.6458 0.5350 0.125 Uiso 1 1 calc R U . . .
H24C H 0.6803 0.5482 0.5062 0.125 Uiso 1 1 calc R U . . .
C25 C 0.7431(3) 0.7509(2) 0.6914(2) 0.0790(10) Uani 1 1 d . . . . .
H25A H 0.7648 0.7544 0.7479 0.119 Uiso 1 1 calc R U . . .
H25B H 0.6744 0.7752 0.6822 0.119 Uiso 1 1 calc R U . . .
H25C H 0.7998 0.7987 0.6823 0.119 Uiso 1 1 calc R U . . .
C26 C 0.68685(15) 0.65815(14) 0.85379(11) 0.0304(4) Uani 1 1 d . U . . .
C27 C 0.79342(16) 0.72041(15) 0.89818(12) 0.0372(4) Uani 1 1 d . U . . .
C28 C 0.81147(19) 0.83456(17) 0.93135(14) 0.0473(5) Uani 1 1 d . U . . .
H28 H 0.8834 0.8753 0.9613 0.057 Uiso 1 1 calc R U . . .
C29 C 0.7305(2) 0.89071(17) 0.92284(15) 0.0503(5) Uani 1 1 d . U . . .
C30 C 0.62551(19) 0.82969(17) 0.88016(14) 0.0473(5) Uani 1 1 d . U . . .
H30 H 0.5681 0.8671 0.8740 0.057 Uiso 1 1 calc R U . . .
C31 C 0.60154(16) 0.71480(16) 0.84583(12) 0.0358(4) Uani 1 1 d . U . . .
C32 C 0.89197(16) 0.67112(17) 0.91395(14) 0.0451(5) Uani 1 1 d . U . . .
H32 H 0.8679 0.5897 0.8855 0.054 Uiso 1 1 calc R U . . .
C33 C 0.98164(17) 0.70999(18) 0.87924(16) 0.0548(6) Uani 1 1 d . U . . .
H33A H 0.9525 0.6908 0.8202 0.082 Uiso 1 1 calc R U . . .
H33B H 1.0425 0.6744 0.8886 0.082 Uiso 1 1 calc R U . . .
H33C H 1.0073 0.7897 0.9067 0.082 Uiso 1 1 calc R U . . .
C34 C 0.9369(2) 0.6974(2) 1.00579(16) 0.0629(7) Uani 1 1 d . U . . .
H34A H 0.9647 0.7766 1.0347 0.094 Uiso 1 1 calc R U . . .
H34B H 0.9961 0.6594 1.0140 0.094 Uiso 1 1 calc R U . . .
H34C H 0.8786 0.6729 1.0274 0.094 Uiso 1 1 calc R U . . .
C35 C 0.7582(3) 1.01602(19) 0.95679(19) 0.0691(7) Uani 1 1 d D U . . .
H35A H 0.8219 1.0290 1.0041 0.083 Uiso 0.18(4) 1 calc R U P A 1
H35B H 0.8316 1.0389 0.9970 0.083 Uiso 0.82(4) 1 calc R U P A 2
C36A C 0.817(5) 1.050(3) 0.904(3) 0.095(5) Uani 0.18(4) 1 d D U P A 1
H36A H 0.7736 1.0142 0.8467 0.143 Uiso 0.18(4) 1 calc R U P A 1
H36B H 0.8873 1.0279 0.9099 0.143 Uiso 0.18(4) 1 calc R U P A 1
H36C H 0.8292 1.1295 0.9205 0.143 Uiso 0.18(4) 1 calc R U P A 1
C36B C 0.7709(16) 1.0583(6) 0.8928(5) 0.096(3) Uani 0.82(4) 1 d D U P A 2
H36D H 0.7009 1.0379 0.8513 0.143 Uiso 0.82(4) 1 calc R U P A 2
H36E H 0.8253 1.0268 0.8669 0.143 Uiso 0.82(4) 1 calc R U P A 2
H36F H 0.7948 1.1383 0.9175 0.143 Uiso 0.82(4) 1 calc R U P A 2
C37 C 0.6848(3) 1.0675(2) 1.0029(2) 0.0966(12) Uani 1 1 d . U . . .
H37A H 0.7132 1.1470 1.0284 0.145 Uiso 1 1 calc R U . . .
H37B H 0.6800 1.0383 1.0457 0.145 Uiso 1 1 calc R U . . .
H37C H 0.6122 1.0517 0.9656 0.145 Uiso 1 1 calc R U . . .
C38 C 0.48553(16) 0.65415(17) 0.79855(12) 0.0385(4) Uani 1 1 d . U . . .
H38 H 0.4812 0.5750 0.7896 0.046 Uiso 1 1 calc R U . . .
C39 C 0.4547(2) 0.6613(3) 0.71477(15) 0.0626(7) Uani 1 1 d . U . . .
H39A H 0.4617 0.7384 0.7213 0.094 Uiso 1 1 calc R U . . .
H39B H 0.3792 0.6216 0.6863 0.094 Uiso 1 1 calc R U . . .
H39C H 0.5032 0.6286 0.6826 0.094 Uiso 1 1 calc R U . . .
C40 C 0.40281(19) 0.6929(2) 0.84593(15) 0.0539(6) Uani 1 1 d . U . . .
H40A H 0.4233 0.6875 0.8998 0.081 Uiso 1 1 calc R U . . .
H40B H 0.3302 0.6467 0.8152 0.081 Uiso 1 1 calc R U . . .
H40C H 0.4020 0.7693 0.8531 0.081 Uiso 1 1 calc R U . . .
C41 C 0.56152(14) 0.40782(14) 0.82447(10) 0.0266(3) Uani 1 1 d . . . . .
C42 C 0.46480(14) 0.33583(14) 0.76863(11) 0.0295(4) Uani 1 1 d . . . . .
C43 C 0.41286(17) 0.25262(15) 0.78773(12) 0.0380(4) Uani 1 1 d . . . . .
H43 H 0.3477 0.2046 0.7498 0.046 Uiso 1 1 calc R U . . .
C44 C 0.45261(18) 0.23725(15) 0.85987(12) 0.0403(5) Uani 1 1 d . . . . .
C45 C 0.54504(17) 0.30954(15) 0.91471(12) 0.0378(4) Uani 1 1 d . . . . .
H45 H 0.5728 0.3010 0.9649 0.045 Uiso 1 1 calc R U . . .
C46 C 0.59968(15) 0.39489(15) 0.89956(11) 0.0310(4) Uani 1 1 d . . . . .
C47 C 0.41135(15) 0.34429(15) 0.68809(11) 0.0337(4) Uani 1 1 d . . . . .
H47 H 0.4603 0.4031 0.6806 0.040 Uiso 1 1 calc R U . . .
C48 C 0.30190(18) 0.3773(2) 0.69021(16) 0.0531(6) Uani 1 1 d . . . . .
H48A H 0.2509 0.3186 0.6938 0.080 Uiso 1 1 calc R U . . .
H48B H 0.2722 0.3897 0.6401 0.080 Uiso 1 1 calc R U . . .
H48C H 0.3125 0.4449 0.7381 0.080 Uiso 1 1 calc R U . . .
C49 C 0.39511(16) 0.23741(16) 0.61452(11) 0.0385(4) Uani 1 1 d . . . . .
H49A H 0.4643 0.2135 0.6160 0.058 Uiso 1 1 calc R U . . .
H49B H 0.3704 0.2495 0.5636 0.058 Uiso 1 1 calc R U . . .
H49C H 0.3403 0.1807 0.6169 0.058 Uiso 1 1 calc R U . . .
C50 C 0.3964(2) 0.14321(17) 0.87741(14) 0.0531(6) Uani 1 1 d D U . . .
H50A H 0.4440 0.1476 0.9305 0.064 Uiso 0.68(4) 1 calc R U P B 1
H50B H 0.4283 0.1495 0.9349 0.064 Uiso 0.32(4) 1 calc R U P B 2
C51 C 0.3975(2) 0.03413(18) 0.81609(16) 0.0644(7) Uani 1 1 d . U . . .
H51A H 0.3498 0.0228 0.7625 0.097 Uiso 1 1 calc R U . . .
H51B H 0.3714 -0.0240 0.8341 0.097 Uiso 1 1 calc R U . . .
H51C H 0.4720 0.0322 0.8116 0.097 Uiso 1 1 calc R U . . .
C52A C 0.2894(9) 0.1625(13) 0.8952(12) 0.090(3) Uani 0.68(4) 1 d D U P B 1
H52A H 0.2401 0.1646 0.8466 0.136 Uiso 0.68(4) 1 calc R U P B 1
H52B H 0.3021 0.2324 0.9413 0.136 Uiso 0.68(4) 1 calc R U P B 1
H52C H 0.2566 0.1028 0.9092 0.136 Uiso 0.68(4) 1 calc R U P B 1
C52B C 0.2728(8) 0.132(2) 0.859(2) 0.097(4) Uani 0.32(4) 1 d D U P B 2
H52D H 0.2416 0.1061 0.7991 0.145 Uiso 0.32(4) 1 calc R U P B 2
H52E H 0.2567 0.2041 0.8849 0.145 Uiso 0.32(4) 1 calc R U P B 2
H52F H 0.2412 0.0802 0.8797 0.145 Uiso 0.32(4) 1 calc R U P B 2
C53 C 0.69982(16) 0.47133(17) 0.96501(12) 0.0369(4) Uani 1 1 d . . . . .
H53 H 0.7280 0.5272 0.9441 0.044 Uiso 1 1 calc R U . . .
C54 C 0.7905(2) 0.4136(3) 0.98207(16) 0.0849(11) Uani 1 1 d . . . . .
H54A H 0.7665 0.3599 1.0047 0.127 Uiso 1 1 calc R U . . .
H54B H 0.8548 0.4675 1.0217 0.127 Uiso 1 1 calc R U . . .
H54C H 0.8088 0.3760 0.9309 0.127 Uiso 1 1 calc R U . . .
C55 C 0.6732(2) 0.5325(2) 1.04416(16) 0.0630(7) Uani 1 1 d . . . . .
H55A H 0.6154 0.5710 1.0329 0.095 Uiso 1 1 calc R U . . .
H55B H 0.7384 0.5858 1.0830 0.095 Uiso 1 1 calc R U . . .
H55C H 0.6484 0.4804 1.0678 0.095 Uiso 1 1 calc R U . . .
C56 C 0.9580(5) 0.9906(7) 0.4605(3) 0.249(5) Uani 1 1 d D U . . .
H56A H 0.9055 1.0382 0.4723 0.299 Uiso 1 1 calc R U . . .
H56B H 0.9171 0.9133 0.4358 0.299 Uiso 1 1 calc R U . . .
C57 C 1.0152(5) 1.0167(5) 0.4000(4) 0.229(4) Uani 1 1 d D U . . .
H57A H 1.0443 1.0967 0.4199 0.275 Uiso 1 1 calc R U . . .
H57B H 1.0771 0.9796 0.3962 0.275 Uiso 1 1 calc R U . . .
C58 C 0.9369(7) 0.9788(8) 0.3182(5) 0.203(5) Uani 0.5 1 d D U P . .
H58A H 0.8800 1.0225 0.3213 0.244 Uiso 0.5 1 calc R U P . .
H58B H 0.9007 0.9012 0.3023 0.244 Uiso 0.5 1 calc R U P . .
C59 C 0.9898(8) 0.9885(10) 0.2539(6) 0.228(5) Uani 0.5 1 d D U P . .
H59A H 0.9347 0.9625 0.2010 0.341 Uiso 0.5 1 calc R U P . .
H59B H 1.0244 1.0654 0.2687 0.341 Uiso 0.5 1 calc R U P . .
H59C H 1.0451 0.9441 0.2497 0.341 Uiso 0.5 1 calc R U P . .

loop_
_atom_site_aniso_label
_atom_site_aniso_U_11
_atom_site_aniso_U_22
_atom_site_aniso_U_33
_atom_site_aniso_U_23
_atom_site_aniso_U_13
_atom_site_aniso_U_12
Si1 0.0354(3) 0.0315(3) 0.0310(3) 0.0148(2) 0.0167(2) 0.0104(2)
Si2 0.0299(3) 0.0281(2) 0.0296(3) 0.0133(2) 0.0135(2) 0.00953(19)
C1 0.0264(9) 0.0378(10) 0.0274(9) 0.0084(8) 0.0092(7) 0.0027(7)
C2 0.0296(10) 0.0594(13) 0.0304(10) 0.0112(9) 0.0091(8) -0.0051(9)
C3 0.0640(15) 0.0638(16) 0.0327(11) -0.0027(11) 0.0143(11) -0.0235(12)
C4 0.099(2) 0.0386(13) 0.0534(15) -0.0094(11) 0.0319(15) -0.0166(13)
C5 0.0704(16) 0.0327(11) 0.0536(14) 0.0048(10) 0.0259(12) -0.0008(10)
C6 0.0375(10) 0.0301(9) 0.0381(10) 0.0081(8) 0.0154(8) 0.0039(8)
C7 0.0413(12) 0.0896(18) 0.0346(11) 0.0295(12) 0.0059(9) 0.0072(12)
C8 0.129(3) 0.098(2) 0.0326(14) -0.0109(14) 0.0190(16) -0.052(2)
C9 0.126(3) 0.0266(12) 0.090(2) 0.0136(13) 0.043(2) 0.0069(14)
C10 0.0530(12) 0.0320(10) 0.0407(11) 0.0170(9) 0.0139(9) 0.0113(9)
C11 0.0322(9) 0.0318(9) 0.0248(8) 0.0118(7) 0.0115(7) 0.0089(7)
C12 0.0300(9) 0.0292(9) 0.0224(8) 0.0063(7) 0.0055(7) 0.0066(7)
C13 0.0283(9) 0.0355(10) 0.0363(10) 0.0093(8) 0.0087(8) 0.0068(8)
C14 0.0347(10) 0.0367(10) 0.0386(10) 0.0113(8) 0.0130(8) 0.0032(8)
C15 0.0442(11) 0.0410(11) 0.0466(12) 0.0258(9) 0.0199(9) 0.0112(9)
C16 0.0364(10) 0.0435(11) 0.0394(10) 0.0234(9) 0.0171(8) 0.0150(8)
C17 0.0317(9) 0.0354(10) 0.0340(10) 0.0136(8) 0.0059(8) 0.0090(8)
C18 0.0578(14) 0.0369(11) 0.0555(14) 0.0150(10) 0.0161(11) 0.0198(10)
C19 0.0513(13) 0.0608(14) 0.0471(13) 0.0268(11) -0.0034(11) 0.0110(11)
C20 0.0360(11) 0.0459(12) 0.0643(14) 0.0227(11) 0.0205(10) 0.0050(9)
C21 0.0579(15) 0.0790(18) 0.0551(15) 0.0243(13) 0.0263(12) -0.0106(13)
C22 0.0501(14) 0.0705(17) 0.0623(16) 0.0222(14) 0.0012(12) -0.0180(12)
C23 0.0483(13) 0.0769(17) 0.0891(18) 0.0671(15) 0.0395(13) 0.0344(12)
C24 0.0540(15) 0.137(3) 0.112(2) 0.103(2) 0.0268(16) 0.0386(17)
C25 0.096(2) 0.0771(19) 0.132(3) 0.078(2) 0.082(2) 0.0600(17)
C26 0.0368(9) 0.0304(9) 0.0328(9) 0.0161(8) 0.0166(8) 0.0138(7)
C27 0.0384(10) 0.0315(9) 0.0429(11) 0.0117(8) 0.0170(9) 0.0083(8)
C28 0.0498(12) 0.0332(10) 0.0548(13) 0.0076(9) 0.0214(11) 0.0083(9)
C29 0.0632(14) 0.0345(11) 0.0569(14) 0.0130(10) 0.0276(12) 0.0162(10)
C30 0.0604(14) 0.0402(11) 0.0546(13) 0.0205(10) 0.0279(11) 0.0291(10)
C31 0.0466(11) 0.0380(10) 0.0349(10) 0.0185(8) 0.0208(9) 0.0215(8)
C32 0.0317(10) 0.0359(11) 0.0609(14) 0.0103(10) 0.0123(10) 0.0062(8)
C33 0.0375(11) 0.0434(12) 0.0685(16) 0.0014(11) 0.0207(11) 0.0017(9)
C34 0.0422(13) 0.0713(17) 0.0690(16) 0.0239(14) 0.0067(12) 0.0121(12)
C35 0.090(2) 0.0338(12) 0.0817(19) 0.0106(12) 0.0347(16) 0.0189(12)
C36A 0.164(12) 0.019(6) 0.109(7) 0.014(5) 0.075(8) 0.012(8)
C36B 0.172(8) 0.035(2) 0.096(3) 0.0225(19) 0.077(5) 0.019(4)
C37 0.174(4) 0.0442(15) 0.098(2) 0.0253(16) 0.080(2) 0.0443(19)
C38 0.0418(11) 0.0453(11) 0.0394(11) 0.0215(9) 0.0155(9) 0.0242(9)
C39 0.0538(14) 0.104(2) 0.0477(13) 0.0411(14) 0.0206(11) 0.0324(14)
C40 0.0520(13) 0.0693(16) 0.0526(14) 0.0257(12) 0.0275(11) 0.0254(12)
C41 0.0306(9) 0.0292(8) 0.0285(9) 0.0153(7) 0.0134(7) 0.0144(7)
C42 0.0346(9) 0.0296(9) 0.0292(9) 0.0123(7) 0.0142(8) 0.0110(7)
C43 0.0458(11) 0.0321(10) 0.0353(10) 0.0110(8) 0.0161(9) 0.0028(8)
C44 0.0646(14) 0.0300(10) 0.0344(10) 0.0141(8) 0.0270(10) 0.0106(9)
C45 0.0602(13) 0.0340(10) 0.0292(9) 0.0172(8) 0.0201(9) 0.0163(9)
C46 0.0374(10) 0.0333(9) 0.0313(9) 0.0165(8) 0.0153(8) 0.0164(8)
C47 0.0310(9) 0.0376(10) 0.0347(10) 0.0172(8) 0.0076(8) 0.0071(8)
C48 0.0411(12) 0.0609(15) 0.0608(15) 0.0261(12) 0.0105(11) 0.0192(11)
C49 0.0375(10) 0.0442(11) 0.0306(10) 0.0146(9) 0.0045(8) 0.0044(9)
C50 0.0856(17) 0.0363(11) 0.0439(12) 0.0185(10) 0.0312(12) 0.0033(11)
C51 0.099(2) 0.0343(12) 0.0597(15) 0.0177(11) 0.0314(15) -0.0004(12)
C52A 0.127(4) 0.076(6) 0.131(8) 0.069(6) 0.102(5) 0.040(4)
C52B 0.124(6) 0.073(9) 0.151(12) 0.064(9) 0.112(7) 0.036(6)
C53 0.0389(10) 0.0462(11) 0.0336(10) 0.0228(9) 0.0100(8) 0.0150(9)
C54 0.0777(19) 0.095(2) 0.0444(14) -0.0133(14) -0.0193(13) 0.0575(17)
C55 0.0570(15) 0.0430(13) 0.0649(16) -0.0099(11) 0.0221(13) 0.0033(11)
C56 0.194(9) 0.095(4) 0.467(14) 0.055(8) 0.175(9) 0.061(7)
C57 0.164(6) 0.091(4) 0.420(11) 0.058(6) 0.094(6) 0.065(4)
C58 0.081(6) 0.083(6) 0.426(13) 0.080(8) 0.043(7) 0.037(5)
C59 0.090(7) 0.130(9) 0.425(14) 0.070(10) 0.050(9) 0.024(7)

loop_
_atom_type_symbol
_atom_type_description
_atom_type_scat_dispersion_real
_atom_type_scat_dispersion_imag
_atom_type_scat_source
C C 0.0033 0.0016 'International Tables Vol C Tables 4.2.6.8 and 6.1.1.4'
H H 0.0000 0.0000 'International Tables Vol C Tables 4.2.6.8 and 6.1.1.4'
Si Si 0.0817 0.0704 'International Tables Vol C Tables 4.2.6.8 and 6.1.1.4'

loop_
_geom_angle_atom_site_label_1
_geom_angle_atom_site_label_2
_geom_angle_atom_site_label_3
_geom_angle
_geom_angle_site_symmetry_1
C1 Si1 C11 112.85(8) .
C1 Si1 Si2 123.26(6) .
C11 Si1 Si2 123.25(6) .
C41 Si2 C26 122.76(8) .
C41 Si2 Si1 116.00(6) .
C26 Si2 Si1 121.22(6) .
C6 C1 C2 119.50(18) .
C6 C1 Si1 123.30(14) .
C2 C1 Si1 117.05(15) .
C3 C2 C1 120.0(2) .
C3 C2 C7 120.2(2) .
C1 C2 C7 119.76(19) .
C4 C3 C2 118.9(2) .
C4 C3 C8 119.2(3) .
C2 C3 C8 121.9(3) .
C5 C4 C3 122.8(2) .
C5 C4 H4 118.6 .
C3 C4 H4 118.6 .
C4 C5 C6 119.1(2) .
C4 C5 C9 119.9(2) .
C6 C5 C9 121.0(2) .
C5 C6 C1 119.69(19) .
C5 C6 C10 117.73(19) .
C1 C6 C10 122.58(16) .
C2 C7 H7A 109.5 .
C2 C7 H7B 109.5 .
H7A C7 H7B 109.5 .
C2 C7 H7C 109.5 .
H7A C7 H7C 109.5 .
H7B C7 H7C 109.5 .
C3 C8 H8A 109.5 .
C3 C8 H8B 109.5 .
H8A C8 H8B 109.5 .
C3 C8 H8C 109.5 .
H8A C8 H8C 109.5 .
H8B C8 H8C 109.5 .
C5 C9 H9A 109.5 .
C5 C9 H9B 109.5 .
H9A C9 H9B 109.5 .
C5 C9 H9C 109.5 .
H9A C9 H9C 109.5 .
H9B C9 H9C 109.5 .
C6 C10 H10A 109.5 .
C6 C10 H10B 109.5 .
H10A C10 H10B 109.5 .
C6 C10 H10C 109.5 .
H10A C10 H10C 109.5 .
H10B C10 H10C 109.5 .
C12 C11 C16 118.83(16) .
C12 C11 Si1 117.35(13) .
C16 C11 Si1 123.82(13) .
C13 C12 C11 119.71(16) .
C13 C12 C17 118.29(16) .
C11 C12 C17 122.00(15) .
C14 C13 C12 122.08(18) .
C14 C13 H13 119.0 .
C12 C13 H13 119.0 .
C13 C14 C15 117.86(17) .
C13 C14 C20 120.37(18) .
C15 C14 C20 121.71(18) .
C14 C15 C16 122.61(18) .
C14 C15 H15 118.7 .
C16 C15 H15 118.7 .
C15 C16 C11 118.91(17) .
C15 C16 C23 117.77(17) .
C11 C16 C23 123.31(16) .
C12 C17 C18 111.84(16) .
C12 C17 C19 112.19(16) .
C18 C17 C19 110.84(18) .
C12 C17 H17 107.2 .
C18 C17 H17 107.2 .
C19 C17 H17 107.2 .
C17 C18 H18A 109.5 .
C17 C18 H18B 109.5 .
H18A C18 H18B 109.5 .
C17 C18 H18C 109.5 .
H18A C18 H18C 109.5 .
H18B C18 H18C 109.5 .
C17 C19 H19A 109.5 .
C17 C19 H19B 109.5 .
H19A C19 H19B 109.5 .
C17 C19 H19C 109.5 .
H19A C19 H19C 109.5 .
H19B C19 H19C 109.5 .
C22 C20 C21 111.9(2) .
C22 C20 C14 109.88(18) .
C21 C20 C14 113.00(18) .
C22 C20 H20 107.3 .
C21 C20 H20 107.3 .
C14 C20 H20 107.3 .
C20 C21 H21A 109.5 .
C20 C21 H21B 109.5 .
H21A C21 H21B 109.5 .
C20 C21 H21C 109.5 .
H21A C21 H21C 109.5 .
H21B C21 H21C 109.5 .
C20 C22 H22A 109.5 .
C20 C22 H22B 109.5 .
H22A C22 H22B 109.5 .
C20 C22 H22C 109.5 .
H22A C22 H22C 109.5 .
H22B C22 H22C 109.5 .
C16 C23 C25 111.5(2) .
C16 C23 C24 111.7(2) .
C25 C23 C24 110.7(2) .
C16 C23 H23 107.6 .
C25 C23 H23 107.6 .
C24 C23 H23 107.6 .
C23 C24 H24A 109.5 .
C23 C24 H24B 109.5 .
H24A C24 H24B 109.5 .
C23 C24 H24C 109.5 .
H24A C24 H24C 109.5 .
H24B C24 H24C 109.5 .
C23 C25 H25A 109.5 .
C23 C25 H25B 109.5 .
H25A C25 H25B 109.5 .
C23 C25 H25C 109.5 .
H25A C25 H25C 109.5 .
H25B C25 H25C 109.5 .
C27 C26 C31 118.30(17) .
C27 C26 Si2 122.86(13) .
C31 C26 Si2 118.68(14) .
C28 C27 C26 119.35(18) .
C28 C27 C32 116.44(18) .
C26 C27 C32 124.21(17) .
C29 C28 C27 123.1(2) .
C29 C28 H28 118.4 .
C27 C28 H28 118.4 .
C28 C29 C30 117.6(2) .
C28 C29 C35 119.9(2) .
C30 C29 C35 122.4(2) .
C29 C30 C31 122.2(2) .
C29 C30 H30 118.9 .
C31 C30 H30 118.9 .
C30 C31 C26 119.39(19) .
C30 C31 C38 119.08(18) .
C26 C31 C38 121.49(17) .
C27 C32 C33 111.81(19) .
C27 C32 C34 110.93(18) .
C33 C32 C34 110.23(18) .
C27 C32 H32 107.9 .
C33 C32 H32 107.9 .
C34 C32 H32 107.9 .
C32 C33 H33A 109.5 .
C32 C33 H33B 109.5 .
H33A C33 H33B 109.5 .
C32 C33 H33C 109.5 .
H33A C33 H33C 109.5 .
H33B C33 H33C 109.5 .
C32 C34 H34A 109.5 .
C32 C34 H34B 109.5 .
H34A C34 H34B 109.5 .
C32 C34 H34C 109.5 .
H34A C34 H34C 109.5 .
H34B C34 H34C 109.5 .
C37 C35 C36B 112.2(7) .
C37 C35 C36A 131(2) .
C37 C35 C29 114.6(2) .
C36B C35 C29 111.6(4) .
C36A C35 C29 107.2(13) .
C37 C35 H35A 98.6 .
C36A C35 H35A 98.6 .
C29 C35 H35A 98.6 .
C37 C35 H35B 105.9 .
C36B C35 H35B 105.9 .
C29 C35 H35B 105.9 .
C35 C36A H36A 109.5 .
C35 C36A H36B 109.5 .
H36A C36A H36B 109.5 .
C35 C36A H36C 109.5 .
H36A C36A H36C 109.5 .
H36B C36A H36C 109.5 .
C35 C36B H36D 109.5 .
C35 C36B H36E 109.5 .
H36D C36B H36E 109.5 .
C35 C36B H36F 109.5 .
H36D C36B H36F 109.5 .
H36E C36B H36F 109.5 .
C35 C37 H37A 109.5 .
C35 C37 H37B 109.5 .
H37A C37 H37B 109.5 .
C35 C37 H37C 109.5 .
H37A C37 H37C 109.5 .
H37B C37 H37C 109.5 .
C31 C38 C39 111.88(18) .
C31 C38 C40 112.61(18) .
C39 C38 C40 110.16(17) .
C31 C38 H38 107.3 .
C39 C38 H38 107.3 .
C40 C38 H38 107.3 .
C38 C39 H39A 109.5 .
C38 C39 H39B 109.5 .
H39A C39 H39B 109.5 .
C38 C39 H39C 109.5 .
H39A C39 H39C 109.5 .
H39B C39 H39C 109.5 .
C38 C40 H40A 109.5 .
C38 C40 H40B 109.5 .
H40A C40 H40B 109.5 .
C38 C40 H40C 109.5 .
H40A C40 H40C 109.5 .
H40B C40 H40C 109.5 .
C42 C41 C46 118.11(15) .
C42 C41 Si2 123.75(12) .
C46 C41 Si2 117.32(13) .
C43 C42 C41 119.32(16) .
C43 C42 C47 116.98(16) .
C41 C42 C47 123.69(15) .
C44 C43 C42 122.54(19) .
C44 C43 H43 118.7 .
C42 C43 H43 118.7 .
C45 C44 C43 117.64(17) .
C45 C44 C50 121.13(19) .
C43 C44 C50 121.2(2) .
C44 C45 C46 122.44(18) .
C44 C45 H45 118.8 .
C46 C45 H45 118.8 .
C45 C46 C41 119.86(17) .
C45 C46 C53 118.13(16) .
C41 C46 C53 122.01(16) .
C42 C47 C48 110.65(16) .
C42 C47 C49 112.23(15) .
C48 C47 C49 109.85(17) .
C42 C47 H47 108.0 .
C48 C47 H47 108.0 .
C49 C47 H47 108.0 .
C47 C48 H48A 109.5 .
C47 C48 H48B 109.5 .
H48A C48 H48B 109.5 .
C47 C48 H48C 109.5 .
H48A C48 H48C 109.5 .
H48B C48 H48C 109.5 .
C47 C49 H49A 109.5 .
C47 C49 H49B 109.5 .
H49A C49 H49B 109.5 .
C47 C49 H49C 109.5 .
H49A C49 H49C 109.5 .
H49B C49 H49C 109.5 .
C51 C50 C52A 118.1(8) .
C51 C50 C44 111.67(17) .
C52A C50 C44 111.0(5) .
C51 C50 C52B 98.1(12) .
C44 C50 C52B 112.0(10) .
C51 C50 H50A 104.9 .
C52A C50 H50A 104.9 .
C44 C50 H50A 104.9 .
C51 C50 H50B 111.5 .
C44 C50 H50B 111.5 .
C52B C50 H50B 111.5 .
C50 C51 H51A 109.5 .
C50 C51 H51B 109.5 .
H51A C51 H51B 109.5 .
C50 C51 H51C 109.5 .
H51A C51 H51C 109.5 .
H51B C51 H51C 109.5 .
C50 C52A H52A 109.5 .
C50 C52A H52B 109.5 .
H52A C52A H52B 109.5 .
C50 C52A H52C 109.5 .
H52A C52A H52C 109.5 .
H52B C52A H52C 109.5 .
C50 C52B H52D 109.5 .
C50 C52B H52E 109.5 .
H52D C52B H52E 109.5 .
C50 C52B H52F 109.5 .
H52D C52B H52F 109.5 .
H52E C52B H52F 109.5 .
C54 C53 C55 109.86(19) .
C54 C53 C46 112.92(18) .
C55 C53 C46 112.01(17) .
C54 C53 H53 107.2 .
C55 C53 H53 107.2 .
C46 C53 H53 107.2 .
C53 C54 H54A 109.5 .
C53 C54 H54B 109.5 .
H54A C54 H54B 109.5 .
C53 C54 H54C 109.5 .
H54A C54 H54C 109.5 .
H54B C54 H54C 109.5 .
C53 C55 H55A 109.5 .
C53 C55 H55B 109.5 .
H55A C55 H55B 109.5 .
C53 C55 H55C 109.5 .
H55A C55 H55C 109.5 .
H55B C55 H55C 109.5 .
C56 C56 C57 109.7(7) 2_776
C56 C56 H56A 109.7 2_776
C57 C56 H56A 109.7 .
C56 C56 H56B 109.7 2_776
C57 C56 H56B 109.7 .
H56A C56 H56B 108.2 .
C58 C57 C56 109.6(5) .
C58 C57 H57A 109.7 .
C56 C57 H57A 109.7 .
C58 C57 H57B 109.7 .
C56 C57 H57B 109.7 .
H57A C57 H57B 108.2 .
C57 C58 C59 112.6(6) .
C57 C58 H58A 109.1 .
C59 C58 H58A 109.1 .
C57 C58 H58B 109.1 .
C59 C58 H58B 109.1 .
H58A C58 H58B 107.8 .
C58 C59 H59A 109.5 .
C58 C59 H59B 109.5 .
H59A C59 H59B 109.5 .
C58 C59 H59C 109.5 .
H59A C59 H59C 109.5 .
H59B C59 H59C 109.5 .

loop_
_geom_bond_atom_site_label_1
_geom_bond_atom_site_label_2
_geom_bond_distance
_geom_bond_site_symmetry_2
Si1 C1 1.8825(19) .
Si1 C11 1.8853(17) .
Si1 Si2 2.1516(7) .
Si2 C41 1.8860(17) .
Si2 C26 1.8907(18) .
C1 C6 1.408(3) .
C1 C2 1.415(3) .
C2 C3 1.391(3) .
C2 C7 1.509(3) .
C3 C4 1.378(4) .
C3 C8 1.522(3) .
C4 C5 1.378(4) .
C4 H4 0.9500 .
C5 C6 1.398(3) .
C5 C9 1.511(4) .
C6 C10 1.500(3) .
C7 H7A 0.9800 .
C7 H7B 0.9800 .
C7 H7C 0.9800 .
C8 H8A 0.9800 .
C8 H8B 0.9800 .
C8 H8C 0.9800 .
C9 H9A 0.9800 .
C9 H9B 0.9800 .
C9 H9C 0.9800 .
C10 H10A 0.9800 .
C10 H10B 0.9800 .
C10 H10C 0.9800 .
C11 C12 1.409(2) .
C11 C16 1.409(2) .
C12 C13 1.390(2) .
C12 C17 1.517(2) .
C13 C14 1.380(3) .
C13 H13 0.9500 .
C14 C15 1.380(3) .
C14 C20 1.521(3) .
C15 C16 1.396(3) .
C15 H15 0.9500 .
C16 C23 1.515(3) .
C17 C18 1.524(3) .
C17 C19 1.530(3) .
C17 H17 1.0000 .
C18 H18A 0.9800 .
C18 H18B 0.9800 .
C18 H18C 0.9800 .
C19 H19A 0.9800 .
C19 H19B 0.9800 .
C19 H19C 0.9800 .
C20 C22 1.508(3) .
C20 C21 1.511(3) .
C20 H20 1.0000 .
C21 H21A 0.9800 .
C21 H21B 0.9800 .
C21 H21C 0.9800 .
C22 H22A 0.9800 .
C22 H22B 0.9800 .
C22 H22C 0.9800 .
C23 C25 1.523(4) .
C23 C24 1.527(4) .
C23 H23 1.0000 .
C24 H24A 0.9800 .
C24 H24B 0.9800 .
C24 H24C 0.9800 .
C25 H25A 0.9800 .
C25 H25B 0.9800 .
C25 H25C 0.9800 .
C26 C27 1.415(3) .
C26 C31 1.418(3) .
C27 C28 1.395(3) .
C27 C32 1.519(3) .
C28 C29 1.370(3) .
C28 H28 0.9500 .
C29 C30 1.390(3) .
C29 C35 1.529(3) .
C30 C31 1.402(3) .
C30 H30 0.9500 .
C31 C38 1.514(3) .
C32 C33 1.531(3) .
C32 C34 1.532(3) .
C32 H32 1.0000 .
C33 H33A 0.9800 .
C33 H33B 0.9800 .
C33 H33C 0.9800 .
C34 H34A 0.9800 .
C34 H34B 0.9800 .
C34 H34C 0.9800 .
C35 C37 1.466(4) .
C35 C36B 1.470(5) .
C35 C36A 1.472(10) .
C35 H35A 1.0000 .
C35 H35B 1.0000 .
C36A H36A 0.9800 .
C36A H36B 0.9800 .
C36A H36C 0.9800 .
C36B H36D 0.9800 .
C36B H36E 0.9800 .
C36B H36F 0.9800 .
C37 H37A 0.9800 .
C37 H37B 0.9800 .
C37 H37C 0.9800 .
C38 C39 1.516(3) .
C38 C40 1.529(3) .
C38 H38 1.0000 .
C39 H39A 0.9800 .
C39 H39B 0.9800 .
C39 H39C 0.9800 .
C40 H40A 0.9800 .
C40 H40B 0.9800 .
C40 H40C 0.9800 .
C41 C42 1.411(3) .
C41 C46 1.414(2) .
C42 C43 1.395(2) .
C42 C47 1.518(2) .
C43 C44 1.385(3) .
C43 H43 0.9500 .
C44 C45 1.372(3) .
C44 C50 1.519(3) .
C45 C46 1.390(2) .
C45 H45 0.9500 .
C46 C53 1.515(3) .
C47 C48 1.531(3) .
C47 C49 1.531(3) .
C47 H47 1.0000 .
C48 H48A 0.9800 .
C48 H48B 0.9800 .
C48 H48C 0.9800 .
C49 H49A 0.9800 .
C49 H49B 0.9800 .
C49 H49C 0.9800 .
C50 C51 1.498(3) .
C50 C52A 1.508(5) .
C50 C52B 1.530(9) .
C50 H50A 1.0000 .
C50 H50B 1.0000 .
C51 H51A 0.9800 .
C51 H51B 0.9800 .
C51 H51C 0.9800 .
C52A H52A 0.9800 .
C52A H52B 0.9800 .
C52A H52C 0.9800 .
C52B H52D 0.9800 .
C52B H52E 0.9800 .
C52B H52F 0.9800 .
C53 C54 1.511(3) .
C53 C55 1.514(3) .
C53 H53 1.0000 .
C54 H54A 0.9800 .
C54 H54B 0.9800 .
C54 H54C 0.9800 .
C55 H55A 0.9800 .
C55 H55B 0.9800 .
C55 H55C 0.9800 .
C56 C56 1.518(8) 2_776
C56 C57 1.538(7) .
C56 H56A 0.9900 .
C56 H56B 0.9900 .
C57 C58 1.479(7) .
C57 H57A 0.9900 .
C57 H57B 0.9900 .
C58 C59 1.489(8) .
C58 H58A 0.9900 .
C58 H58B 0.9900 .
C59 H59A 0.9800 .
C59 H59B 0.9800 .
C59 H59C 0.9800 .
